data_1516011
loop_
_publ_author_name
'Wu, Xing-De'
'He, Juan'
'Li, Xing-Yao'
'Dong, Liao-Bin'
'Gong, Xun'
'Song, Liu-Dong'
'Li, Yan'
'Peng, Li-Yan'
'Zhao, Qin-Shi'

_publ_section_title
;
 Diterpenoids from the twigs and leaves of Fokienia hodginsii.
;
_journal_issue 6
_journal_name_full 'Journal of natural products'
_journal_page_first 1032
_journal_page_last 1038
_journal_paper_doi 10.1021/np400010c
_journal_volume 76
_journal_year 2013
_chemical_absolute_configuration ad
_chemical_formula_moiety 'C20 H30 O3, H2 O'
_chemical_formula_sum 'C20 H32 O4'
_chemical_formula_weight 336.46
_chemical_name_systematic
; 
 ? 
;
_space_group_IT_number 79
_symmetry_cell_setting tetragonal
_symmetry_space_group_name_Hall 'I 4'
_symmetry_space_group_name_H-M 'I 4'
_atom_sites_solution_hydrogens geom
_atom_sites_solution_primary direct
_atom_sites_solution_secondary difmap
_audit_creation_method SHELXL-97
_cell_angle_alpha 90.00
_cell_angle_beta 90.00
_cell_angle_gamma 90.00
_cell_formula_units_Z 8
_cell_length_a 20.0401(8)
_cell_length_b 20.0401(8)
_cell_length_c 9.4689(4)
_cell_measurement_reflns_used 9831
_cell_measurement_temperature 100(2)
_cell_measurement_theta_max 67.09
_cell_measurement_theta_min 4.41
_cell_volume 3802.8(3)
_computing_cell_refinement 'Bruker SAINT'
_computing_data_collection 'Bruker APEX2'
_computing_data_reduction 'Bruker SAINT'
_computing_molecular_graphics 'Bruker SHELXTL'
_computing_publication_material 'Bruker SHELXTL'
_computing_structure_refinement 'SHELXL-97 (Sheldrick, 2008)'
_computing_structure_solution 'SHELXS-97 (Sheldrick, 2008)'
_diffrn_ambient_temperature 100(2)
_diffrn_measured_fraction_theta_full 0.991
_diffrn_measured_fraction_theta_max 0.991
_diffrn_measurement_device_type 'Bruker APEX-II CCD'
_diffrn_measurement_method '\f and \w scans'
_diffrn_radiation_monochromator graphite
_diffrn_radiation_source 'fine-focus sealed tube'
_diffrn_radiation_type CuK\a
_diffrn_radiation_wavelength 1.54178
_diffrn_reflns_av_R_equivalents 0.0499
_diffrn_reflns_av_sigmaI/netI 0.0386
_diffrn_reflns_limit_h_max 23
_diffrn_reflns_limit_h_min -24
_diffrn_reflns_limit_k_max 24
_diffrn_reflns_limit_k_min -23
_diffrn_reflns_limit_l_max 11
_diffrn_reflns_limit_l_min -10
_diffrn_reflns_number 24729
_diffrn_reflns_theta_full 67.72
_diffrn_reflns_theta_max 67.72
_diffrn_reflns_theta_min 3.12
_exptl_absorpt_coefficient_mu 0.638
_exptl_absorpt_correction_type none
_exptl_absorpt_process_details none
_exptl_crystal_colour colourless
_exptl_crystal_density_diffrn 1.175
_exptl_crystal_density_method 'not measured'
_exptl_crystal_description chunk
_exptl_crystal_F_000 1472
_exptl_crystal_size_max 0.35
_exptl_crystal_size_mid 0.29
_exptl_crystal_size_min 0.23
_refine_diff_density_max 0.401
_refine_diff_density_min -0.661
_refine_diff_density_rms 0.077
_refine_ls_abs_structure_details 'Flack H D (1983), Acta Cryst. A39, 876-881'
_refine_ls_abs_structure_Flack 0.0(3)
_refine_ls_extinction_coef 0.0012(2)
_refine_ls_extinction_expression Fc^*^=kFc[1+0.001xFc^2^\l^3^/sin(2\q)]^-1/4^
_refine_ls_extinction_method SHELXL
_refine_ls_goodness_of_fit_ref 1.073
_refine_ls_hydrogen_treatment constr
_refine_ls_matrix_type full
_refine_ls_number_parameters 222
_refine_ls_number_reflns 3327
_refine_ls_number_restraints 1
_refine_ls_restrained_S_all 1.073
_refine_ls_R_factor_all 0.0522
_refine_ls_R_factor_gt 0.0506
_refine_ls_shift/su_max 0.000
_refine_ls_shift/su_mean 0.000
_refine_ls_structure_factor_coef Fsqd
_refine_ls_weighting_details 'calc w=1/[\s^2^(Fo^2^)+(0.0863P)^2^+1.9134P] where P=(Fo^2^+2Fc^2^)/3'
_refine_ls_weighting_scheme calc
_refine_ls_wR_factor_gt 0.1354
_refine_ls_wR_factor_ref 0.1368
_reflns_number_gt 3197
_reflns_number_total 3327
_reflns_threshold_expression >2sigma(I)
_cod_data_source_file np400010c_si_003.cif
_cod_data_source_block cu_fwf_27_0m
_cod_depositor_comments
;
The following automatic conversions were performed:

'_symmetry_cell_setting' value 'Tetragonal' changed to 'tetragonal'
according to
/usr/data/users/saulius/automatic-downloads/retrospective/ACS/lib/dictionaries/cif_core.dic
dictionary named 'cif_core.dic' version 2.4.2 from 2011-04-26.

Automatic conversion script
Id: cif_fix_values 2281 2013-09-26 08:29:07Z andrius 
;
_cod_database_code 1516011

loop_
_symmetry_equiv_pos_as_xyz
'x, y, z'
'-y, x, z'
'y, -x, z'
'-x, -y, z'
'x+1/2, y+1/2, z+1/2'
'-y+1/2, x+1/2, z+1/2'
'y+1/2, -x+1/2, z+1/2'
'-x+1/2, -y+1/2, z+1/2'

loop_
_atom_site_label
_atom_site_type_symbol
_atom_site_fract_x
_atom_site_fract_y
_atom_site_fract_z
_atom_site_U_iso_or_equiv
_atom_site_adp_type
_atom_site_occupancy
_atom_site_symmetry_multiplicity
_atom_site_calc_flag
_atom_site_refinement_flags
O1 O 0.07204(8) 0.55644(7) 1.1329(2) 0.0422(4) Uani 1 1 d .
H1 H 0.0319 0.5556 1.1159 0.063 Uiso 1 1 calc R
O2 O 0.06177(7) 0.44742(7) 1.09455(19) 0.0393(4) Uani 1 1 d .
O3 O 0.41410(8) 0.54443(8) 0.7028(2) 0.0418(4) Uani 1 1 d .
H3 H 0.4512 0.5597 0.6854 0.063 Uiso 1 1 calc R
C15 C 0.36811(14) 0.72157(14) 0.5048(3) 0.0540(7) Uani 1 1 d .
H15A H 0.3717 0.7217 0.6027 0.065 Uiso 1 1 calc R
H15B H 0.3666 0.7617 0.4555 0.065 Uiso 1 1 calc R
C14 C 0.36518(14) 0.66502(14) 0.4364(3) 0.0513(6) Uani 1 1 d .
H14 H 0.3617 0.6678 0.3387 0.062 Uiso 1 1 calc R
C13 C 0.36679(12) 0.59872(13) 0.4954(3) 0.0467(6) Uani 1 1 d .
C12 C 0.36400(11) 0.59027(11) 0.6559(3) 0.0367(5) Uani 1 1 d .
H12 H 0.3710 0.6336 0.7014 0.044 Uiso 1 1 calc R
C11 C 0.29661(11) 0.56174(11) 0.7022(2) 0.0353(5) Uani 1 1 d .
H11A H 0.2616 0.5830 0.6477 0.042 Uiso 1 1 calc R
H11B H 0.2957 0.5144 0.6807 0.042 Uiso 1 1 calc R
C9 C 0.28183(10) 0.57128(10) 0.8591(2) 0.0316(5) Uani 1 1 d .
H9 H 0.3228 0.5591 0.9093 0.038 Uiso 1 1 calc R
C10 C 0.22543(10) 0.52500(10) 0.9201(2) 0.0298(4) Uani 1 1 d .
C5 C 0.21858(10) 0.53874(10) 1.0810(2) 0.0323(5) Uani 1 1 d .
H5 H 0.2628 0.5284 1.1192 0.039 Uiso 1 1 calc R
C4 C 0.17057(10) 0.48942(11) 1.1603(2) 0.0336(5) Uani 1 1 d .
C19 C 0.09671(10) 0.49534(10) 1.1230(2) 0.0336(5) Uani 1 1 d .
C6 C 0.20853(12) 0.61259(11) 1.1159(3) 0.0388(5) Uani 1 1 d .
H6A H 0.2080 0.6185 1.2176 0.047 Uiso 1 1 calc R
H6B H 0.1658 0.6274 1.0792 0.047 Uiso 1 1 calc R
C7 C 0.26455(13) 0.65497(12) 1.0516(3) 0.0412(5) Uani 1 1 d .
H7A H 0.2562 0.7018 1.0702 0.049 Uiso 1 1 calc R
H7B H 0.3068 0.6431 1.0946 0.049 Uiso 1 1 calc R
C8 C 0.26789(10) 0.64346(11) 0.8967(2) 0.0340(5) Uani 1 1 d .
C17 C 0.25642(12) 0.69197(12) 0.8042(3) 0.0424(6) Uani 1 1 d .
H17A H 0.2459 0.7346 0.8357 0.051 Uiso 1 1 calc R
H17B H 0.2589 0.6832 0.7079 0.051 Uiso 1 1 calc R
C16 C 0.36912(18) 0.54544(15) 0.4075(3) 0.0625(8) Uani 1 1 d .
H16A H 0.3697 0.5518 0.3103 0.075 Uiso 1 1 calc R
H16B H 0.3702 0.5025 0.4445 0.075 Uiso 1 1 calc R
C20 C 0.16049(11) 0.53840(11) 0.8388(2) 0.0346(5) Uani 1 1 d .
H20A H 0.1685 0.5338 0.7393 0.052 Uiso 1 1 calc R
H20B H 0.1453 0.5829 0.8585 0.052 Uiso 1 1 calc R
H20C H 0.1271 0.5069 0.8677 0.052 Uiso 1 1 calc R
C1 C 0.24648(11) 0.45159(11) 0.8998(3) 0.0378(5) Uani 1 1 d .
H1A H 0.2468 0.4415 0.7996 0.045 Uiso 1 1 calc R
H1B H 0.2916 0.4460 0.9349 0.045 Uiso 1 1 calc R
C2 C 0.20087(12) 0.40189(11) 0.9748(3) 0.0395(5) Uani 1 1 d .
H2A H 0.1570 0.4030 0.9316 0.047 Uiso 1 1 calc R
H2B H 0.2187 0.3572 0.9639 0.047 Uiso 1 1 calc R
C3 C 0.19471(11) 0.41814(11) 1.1310(3) 0.0384(5) Uani 1 1 d .
H3A H 0.2379 0.4119 1.1755 0.046 Uiso 1 1 calc R
H3B H 0.1638 0.3869 1.1740 0.046 Uiso 1 1 calc R
C18 C 0.17366(13) 0.50173(13) 1.3211(2) 0.0435(6) Uani 1 1 d .
H18A H 0.1522 0.5433 1.3430 0.065 Uiso 1 1 calc R
H18B H 0.2194 0.5034 1.3509 0.065 Uiso 1 1 calc R
H18C H 0.1512 0.4661 1.3695 0.065 Uiso 1 1 calc R
O1S O 0.4680(3) 0.5626(4) 0.0646(6) 0.219(3) Uani 1 1 d .

loop_
_atom_site_aniso_label
_atom_site_aniso_U_11
_atom_site_aniso_U_22
_atom_site_aniso_U_33
_atom_site_aniso_U_23
_atom_site_aniso_U_13
_atom_site_aniso_U_12
O1 0.0300(8) 0.0342(8) 0.0624(11) -0.0001(7) 0.0012(8) 0.0036(6)
O2 0.0313(8) 0.0320(8) 0.0546(10) 0.0037(7) 0.0026(7) 0.0009(6)
O3 0.0304(8) 0.0380(8) 0.0569(10) 0.0078(7) 0.0026(7) 0.0010(6)
C15 0.0503(15) 0.0518(15) 0.0600(17) 0.0087(13) 0.0041(13) -0.0042(12)
C14 0.0557(15) 0.0551(16) 0.0431(13) 0.0096(12) 0.0059(11) 0.0028(12)
C13 0.0375(12) 0.0512(14) 0.0515(14) 0.0058(12) 0.0068(11) -0.0021(11)
C12 0.0306(11) 0.0343(11) 0.0451(12) 0.0068(10) 0.0041(9) 0.0018(8)
C11 0.0313(11) 0.0388(11) 0.0357(11) 0.0042(9) 0.0006(8) -0.0021(9)
C9 0.0267(10) 0.0336(11) 0.0345(11) 0.0049(9) -0.0021(8) -0.0009(8)
C10 0.0246(9) 0.0315(10) 0.0333(10) 0.0027(8) 0.0000(8) 0.0010(8)
C5 0.0273(9) 0.0342(11) 0.0354(11) 0.0048(9) -0.0013(8) -0.0005(8)
C4 0.0285(10) 0.0371(11) 0.0354(11) 0.0095(9) 0.0011(8) 0.0031(8)
C19 0.0308(10) 0.0341(11) 0.0360(11) 0.0053(9) 0.0070(9) 0.0038(8)
C6 0.0419(12) 0.0378(11) 0.0366(11) -0.0024(9) 0.0046(10) -0.0039(9)
C7 0.0442(12) 0.0346(11) 0.0449(13) -0.0031(10) -0.0019(10) -0.0074(9)
C8 0.0290(10) 0.0334(11) 0.0396(12) 0.0006(9) 0.0006(8) -0.0049(8)
C17 0.0427(13) 0.0353(12) 0.0492(14) 0.0059(10) 0.0082(10) 0.0010(10)
C16 0.087(2) 0.0531(16) 0.0475(15) -0.0028(13) 0.0190(15) -0.0016(15)
C20 0.0302(10) 0.0392(11) 0.0345(11) 0.0036(9) -0.0028(9) -0.0026(9)
C1 0.0360(11) 0.0312(11) 0.0463(13) 0.0020(9) 0.0064(10) 0.0023(9)
C2 0.0383(12) 0.0291(11) 0.0512(13) 0.0054(10) 0.0070(10) 0.0040(9)
C3 0.0309(10) 0.0356(11) 0.0486(14) 0.0143(10) 0.0049(9) 0.0041(8)
C18 0.0430(12) 0.0501(14) 0.0372(13) 0.0095(10) 0.0021(10) 0.0007(10)
O1S 0.188(6) 0.353(9) 0.117(4) 0.048(4) -0.013(3) -0.111(5)

loop_
_atom_type_symbol
_atom_type_description
_atom_type_scat_dispersion_real
_atom_type_scat_dispersion_imag
_atom_type_scat_source
C C 0.0181 0.0091 'International Tables Vol C Tables 4.2.6.8 and 6.1.1.4'
H H 0.0000 0.0000 'International Tables Vol C Tables 4.2.6.8 and 6.1.1.4'
O O 0.0492 0.0322 'International Tables Vol C Tables 4.2.6.8 and 6.1.1.4'

loop_
_geom_angle_atom_site_label_1
_geom_angle_atom_site_label_2
_geom_angle_atom_site_label_3
_geom_angle
C19 O1 H1 109.5
C12 O3 H3 109.5
C14 C15 H15A 120.0
C14 C15 H15B 120.0
H15A C15 H15B 120.0
C15 C14 C13 127.3(3)
C15 C14 H14 116.3
C13 C14 H14 116.3
C16 C13 C14 119.3(3)
C16 C13 C12 121.6(2)
C14 C13 C12 119.1(2)
O3 C12 C13 110.70(19)
O3 C12 C11 106.88(17)
C13 C12 C11 110.96(19)
O3 C12 H12 109.4
C13 C12 H12 109.4
C11 C12 H12 109.4
C9 C11 C12 113.74(19)
C9 C11 H11A 108.8
C12 C11 H11A 108.8
C9 C11 H11B 108.8
C12 C11 H11B 108.8
H11A C11 H11B 107.7
C8 C9 C11 112.56(18)
C8 C9 C10 110.14(17)
C11 C9 C10 115.02(18)
C8 C9 H9 106.1
C11 C9 H9 106.1
C10 C9 H9 106.1
C20 C10 C1 109.62(18)
C20 C10 C5 112.69(17)
C1 C10 C5 108.39(17)
C20 C10 C9 108.78(16)
C1 C10 C9 108.68(16)
C5 C10 C9 108.60(16)
C6 C5 C10 113.27(18)
C6 C5 C4 115.14(18)
C10 C5 C4 114.28(17)
C6 C5 H5 104.1
C10 C5 H5 104.1
C4 C5 H5 104.1
C19 C4 C3 109.67(18)
C19 C4 C18 104.74(18)
C3 C4 C18 108.34(18)
C19 C4 C5 115.77(17)
C3 C4 C5 107.86(17)
C18 C4 C5 110.27(19)
O2 C19 O1 122.01(19)
O2 C19 C4 123.17(19)
O1 C19 C4 114.69(19)
C5 C6 C7 110.69(18)
C5 C6 H6A 109.5
C7 C6 H6A 109.5
C5 C6 H6B 109.5
C7 C6 H6B 109.5
H6A C6 H6B 108.1
C8 C7 C6 109.81(19)
C8 C7 H7A 109.7
C6 C7 H7A 109.7
C8 C7 H7B 109.7
C6 C7 H7B 109.7
H7A C7 H7B 108.2
C17 C8 C7 122.0(2)
C17 C8 C9 125.1(2)
C7 C8 C9 112.84(19)
C8 C17 H17A 120.0
C8 C17 H17B 120.0
H17A C17 H17B 120.0
C13 C16 H16A 120.0
C13 C16 H16B 120.0
H16A C16 H16B 120.0
C10 C20 H20A 109.5
C10 C20 H20B 109.5
H20A C20 H20B 109.5
C10 C20 H20C 109.5
H20A C20 H20C 109.5
H20B C20 H20C 109.5
C2 C1 C10 113.61(18)
C2 C1 H1A 108.8
C10 C1 H1A 108.8
C2 C1 H1B 108.8
C10 C1 H1B 108.8
H1A C1 H1B 107.7
C3 C2 C1 111.2(2)
C3 C2 H2A 109.4
C1 C2 H2A 109.4
C3 C2 H2B 109.4
C1 C2 H2B 109.4
H2A C2 H2B 108.0
C2 C3 C4 113.67(17)
C2 C3 H3A 108.8
C4 C3 H3A 108.8
C2 C3 H3B 108.8
C4 C3 H3B 108.8
H3A C3 H3B 107.7
C4 C18 H18A 109.5
C4 C18 H18B 109.5
H18A C18 H18B 109.5
C4 C18 H18C 109.5
H18A C18 H18C 109.5
H18B C18 H18C 109.5

loop_
_geom_bond_atom_site_label_1
_geom_bond_atom_site_label_2
_geom_bond_distance
O1 C19 1.324(3)
O1 H1 0.8200
O2 C19 1.219(3)
O3 C12 1.431(3)
O3 H3 0.8200
C15 C14 1.306(4)
C15 H15A 0.9300
C15 H15B 0.9300
C14 C13 1.442(4)
C14 H14 0.9300
C13 C16 1.355(4)
C13 C12 1.530(4)
C12 C11 1.531(3)
C12 H12 0.9800
C11 C9 1.527(3)
C11 H11A 0.9700
C11 H11B 0.9700
C9 C8 1.516(3)
C9 C10 1.572(3)
C9 H9 0.9800
C10 C20 1.536(3)
C10 C1 1.543(3)
C10 C5 1.554(3)
C5 C6 1.530(3)
C5 C4 1.570(3)
C5 H5 0.9800
C4 C19 1.526(3)
C4 C3 1.533(3)
C4 C18 1.544(3)
C6 C7 1.534(3)
C6 H6A 0.9700
C6 H6B 0.9700
C7 C8 1.486(3)
C7 H7A 0.9700
C7 H7B 0.9700
C8 C17 1.329(3)
C17 H17A 0.9300
C17 H17B 0.9300
C16 H16A 0.9300
C16 H16B 0.9300
C20 H20A 0.9600
C20 H20B 0.9600
C20 H20C 0.9600
C1 C2 1.527(3)
C1 H1A 0.9700
C1 H1B 0.9700
C2 C3 1.519(4)
C2 H2A 0.9700
C2 H2B 0.9700
C3 H3A 0.9700
C3 H3B 0.9700
C18 H18A 0.9600
C18 H18B 0.9600
C18 H18C 0.9600

loop_
_geom_hbond_atom_site_label_D
_geom_hbond_atom_site_label_H
_geom_hbond_atom_site_label_A
_geom_hbond_distance_DH
_geom_hbond_distance_HA
_geom_hbond_distance_DA
_geom_hbond_angle_DHA
_geom_hbond_site_symmetry_A
O1 H1 O2 0.82 1.89 2.707(2) 174.8 4_565
O3 H3 O3 0.82 1.95 2.741(2) 162.2 3_565

loop_
_geom_torsion_atom_site_label_1
_geom_torsion_atom_site_label_2
_geom_torsion_atom_site_label_3
_geom_torsion_atom_site_label_4
_geom_torsion
C15 C14 C13 C16 -174.2(3)
C15 C14 C13 C12 7.3(4)
C16 C13 C12 O3 48.8(3)
C14 C13 C12 O3 -132.8(2)
C16 C13 C12 C11 -69.7(3)
C14 C13 C12 C11 108.7(3)
O3 C12 C11 C9 76.6(2)
C13 C12 C11 C9 -162.58(19)
C12 C11 C9 C8 70.6(2)
C12 C11 C9 C10 -162.17(17)
C8 C9 C10 C20 69.2(2)
C11 C9 C10 C20 -59.3(2)
C8 C9 C10 C1 -171.53(18)
C11 C9 C10 C1 60.0(2)
C8 C9 C10 C5 -53.8(2)
C11 C9 C10 C5 177.72(17)
C20 C10 C5 C6 -67.5(2)
C1 C10 C5 C6 171.01(17)
C9 C10 C5 C6 53.1(2)
C20 C10 C5 C4 67.0(2)
C1 C10 C5 C4 -54.5(2)
C9 C10 C5 C4 -172.36(16)
C6 C5 C4 C19 65.5(3)
C10 C5 C4 C19 -68.1(2)
C6 C5 C4 C3 -171.23(19)
C10 C5 C4 C3 55.1(2)
C6 C5 C4 C18 -53.1(2)
C10 C5 C4 C18 173.23(18)
C3 C4 C19 O2 9.7(3)
C18 C4 C19 O2 -106.4(3)
C5 C4 C19 O2 132.0(2)
C3 C4 C19 O1 -174.5(2)
C18 C4 C19 O1 69.4(2)
C5 C4 C19 O1 -52.2(3)
C10 C5 C6 C7 -54.8(2)
C4 C5 C6 C7 171.08(19)
C5 C6 C7 C8 56.2(3)
C6 C7 C8 C17 116.9(2)
C6 C7 C8 C9 -60.1(3)
C11 C9 C8 C17 12.6(3)
C10 C9 C8 C17 -117.2(2)
C11 C9 C8 C7 -170.53(18)
C10 C9 C8 C7 59.7(2)
C20 C10 C1 C2 -70.1(3)
C5 C10 C1 C2 53.3(2)
C9 C10 C1 C2 171.17(19)
C10 C1 C2 C3 -54.8(3)
C1 C2 C3 C4 55.8(2)
C19 C4 C3 C2 72.1(2)
C18 C4 C3 C2 -174.10(19)
C5 C4 C3 C2 -54.7(2)
